data_4021935
loop_
_publ_author_name
'Shinji Yamada'
'Tomoko Misono'
'Yuko Iwai'
'Ayako Masumizu'
'Yukiko Akiyama'

_publ_section_title
;
 New Class of Pyridine Catalyst Having a Conformation Switch
 System: Asymmetric Acylation of Various sec-Alcohols
;
_journal_name_full 'Journal of Organic Chemistry'
_journal_page_first 6872
_journal_page_last 6880
_journal_paper_doi 10.1021/jo060989t
_journal_volume 71
_journal_year 2006
_chemical_formula_sum 'C12 H16 Br N3 O S2'
_chemical_formula_weight 362.31
_chemical_name_systematic
; 
 ? 
;
_space_group_IT_number 2
_symmetry_cell_setting triclinic
_symmetry_space_group_name_Hall '-P 1'
_symmetry_space_group_name_H-M 'P -1'
_atom_sites_solution_hydrogens geom
_atom_sites_solution_primary direct
_atom_sites_solution_secondary difmap
_audit_creation_method SHELXL-97
_cell_angle_alpha 108.982(9)
_cell_angle_beta 100.171(10)
_cell_angle_gamma 70.470(9)
_cell_formula_units_Z 2
_cell_length_a 9.6935(11)
_cell_length_b 11.6333(14)
_cell_length_c 8.0350(11)
_cell_measurement_temperature 298(2)
_cell_volume 805.17(17)
_computing_structure_refinement 'SHELXL-97 (Sheldrick, 1997)'
_computing_structure_solution 'SHELXS-97 (Sheldrick, 1990)'
_diffrn_ambient_temperature 298(2)
_diffrn_measured_fraction_theta_full 0.980
_diffrn_measured_fraction_theta_max 0.980
_diffrn_radiation_monochromator graphite
_diffrn_radiation_source 'fine-focus sealed tube'
_diffrn_radiation_type CuK\a
_diffrn_radiation_wavelength 1.54178
_diffrn_reflns_av_R_equivalents 0.0491
_diffrn_reflns_av_sigmaI/netI 0.0424
_diffrn_reflns_limit_h_max 11
_diffrn_reflns_limit_h_min -11
_diffrn_reflns_limit_k_max 13
_diffrn_reflns_limit_k_min -13
_diffrn_reflns_limit_l_max 9
_diffrn_reflns_limit_l_min -6
_diffrn_reflns_number 3952
_diffrn_reflns_theta_full 67.99
_diffrn_reflns_theta_max 67.99
_diffrn_reflns_theta_min 4.21
_exptl_absorpt_coefficient_mu 5.875
_exptl_absorpt_correction_T_max 0.2717
_exptl_absorpt_correction_T_min 0.2022
_exptl_absorpt_correction_type psi-scan
_exptl_crystal_colour yellow
_exptl_crystal_density_diffrn 1.494
_exptl_crystal_density_method 'not measured'
_exptl_crystal_description prismatic
_exptl_crystal_F_000 368
_exptl_crystal_size_max 0.40
_exptl_crystal_size_mid 0.30
_exptl_crystal_size_min 0.30
_refine_diff_density_max 1.599
_refine_diff_density_min -1.088
_refine_diff_density_rms 0.185
_refine_ls_extinction_coef 0.016(4)
_refine_ls_extinction_expression Fc^*^=kFc[1+0.001xFc^2^\l^3^/sin(2\q)]^-1/4^
_refine_ls_extinction_method SHELXL
_refine_ls_goodness_of_fit_ref 1.053
_refine_ls_hydrogen_treatment mixed
_refine_ls_matrix_type full
_refine_ls_number_parameters 184
_refine_ls_number_reflns 2874
_refine_ls_number_restraints 0
_refine_ls_restrained_S_all 1.053
_refine_ls_R_factor_all 0.0782
_refine_ls_R_factor_gt 0.0770
_refine_ls_shift/su_max 0.007
_refine_ls_shift/su_mean 0.002
_refine_ls_structure_factor_coef Fsqd
_refine_ls_weighting_details 'calc w=1/[\s^2^(Fo^2^)+(0.2700P)^2^+0.0000P] where P=(Fo^2^+2Fc^2^)/3'
_refine_ls_weighting_scheme calc
_refine_ls_wR_factor_gt 0.2759
_refine_ls_wR_factor_ref 0.2808
_reflns_number_gt 2747
_reflns_number_total 2874
_reflns_threshold_expression >2sigma(I)
_cod_data_source_file jo060989tsi20060512_024434.cif
_cod_database_code 4021935

loop_
_symmetry_equiv_pos_as_xyz
'x, y, z'
'-x, -y, -z'

loop_
_atom_site_label
_atom_site_type_symbol
_atom_site_fract_x
_atom_site_fract_y
_atom_site_fract_z
_atom_site_U_iso_or_equiv
_atom_site_adp_type
_atom_site_occupancy
_atom_site_symmetry_multiplicity
_atom_site_calc_flag
_atom_site_refinement_flags
Br1 Br 1.15650(5) 0.23039(4) 1.02972(6) 0.0471(4) Uani 0.90 1 d P
Br2 Br 0.1391(7) 0.4093(8) 0.4456(8) 0.085(2) Uani 0.10 1 d P
S1 S 0.58125(13) 0.23356(10) 0.95208(15) 0.0491(5) Uani 1 1 d .
S2 S 0.68074(14) 0.44703(10) 1.18938(12) 0.0483(5) Uani 1 1 d .
O1 O 0.7836(5) 0.3298(3) 0.5875(4) 0.0588(10) Uani 1 1 d .
N1 N 0.9518(4) -0.0473(3) 0.6869(4) 0.0369(8) Uani 1 1 d .
N2 N 0.5839(4) 0.1300(4) 0.4099(5) 0.0469(9) Uani 1 1 d .
N3 N 0.7393(4) 0.3572(3) 0.8661(4) 0.0355(7) Uani 1 1 d .
C1 C 0.7625(4) 0.2830(4) 0.6922(5) 0.0363(8) Uani 1 1 d .
C2 C 0.9028(4) 0.0794(4) 0.7317(5) 0.0369(9) Uani 1 1 d .
H1 H 0.9520 0.1254 0.8256 0.044 Uiso 1 1 calc R
C3 C 0.7827(4) 0.1450(4) 0.6452(4) 0.0340(8) Uani 1 1 d .
C4 C 0.7048(4) 0.0766(4) 0.5001(4) 0.0344(8) Uani 1 1 d .
C5 C 0.7643(5) -0.0597(5) 0.4556(6) 0.0454(10) Uani 1 1 d .
H2 H 0.7197 -0.1103 0.3622 0.055 Uiso 1 1 calc R
C6 C 0.8853(5) -0.1155(4) 0.5487(5) 0.0445(10) Uani 1 1 d .
H3 H 0.9230 -0.2038 0.5152 0.053 Uiso 1 1 calc R
C7 C 0.5003(6) 0.2630(5) 0.4716(7) 0.0631(14) Uani 1 1 d .
H4 H 0.4263 0.2716 0.5439 0.076 Uiso 1 1 calc R
H5 H 0.4544 0.2940 0.3722 0.076 Uiso 1 1 calc R
H6 H 0.5648 0.3114 0.5397 0.076 Uiso 1 1 calc R
C8 C 0.5219(6) 0.0536(6) 0.2500(7) 0.0584(13) Uani 1 1 d .
H7 H 0.5647 0.0505 0.1490 0.070 Uiso 1 1 calc R
H8 H 0.4176 0.0914 0.2381 0.070 Uiso 1 1 calc R
H9 H 0.5429 -0.0312 0.2580 0.070 Uiso 1 1 calc R
C9 C 0.6706(4) 0.3378(3) 0.9845(5) 0.0347(8) Uani 1 1 d .
C10 C 0.7725(5) 0.4801(4) 0.9227(5) 0.0449(10) Uani 1 1 d .
H10 H 0.6913 0.5450 0.8862 0.054 Uiso 1 1 calc R
H11 H 0.8599 0.4718 0.8712 0.054 Uiso 1 1 calc R
C11 C 0.7964(5) 0.5150(5) 1.1215(5) 0.0493(10) Uani 1 1 d .
H12 H 0.7683 0.6067 1.1722 0.059 Uiso 1 1 calc R
H13 H 0.8987 0.4795 1.1581 0.059 Uiso 1 1 calc R
C12 C 1.0819(5) -0.1118(4) 0.7874(6) 0.0468(10) Uani 1 1 d .
H14 H 1.1694 -0.1256 0.7339 0.056 Uiso 1 1 calc R
H15 H 1.0738 -0.1921 0.7860 0.056 Uiso 1 1 calc R
H16 H 1.0865 -0.0593 0.9071 0.056 Uiso 1 1 calc R

loop_
_atom_site_aniso_label
_atom_site_aniso_U_11
_atom_site_aniso_U_22
_atom_site_aniso_U_33
_atom_site_aniso_U_23
_atom_site_aniso_U_13
_atom_site_aniso_U_12
Br1 0.0477(6) 0.0442(6) 0.0487(6) 0.0029(3) 0.0005(3) -0.0246(3)
Br2 0.058(3) 0.111(6) 0.045(3) -0.009(3) 0.003(2) -0.001(3)
S1 0.0596(8) 0.0434(8) 0.0547(8) 0.0101(5) 0.0146(5) -0.0271(6)
S2 0.0700(8) 0.0406(7) 0.0308(7) 0.0016(5) 0.0111(5) -0.0170(5)
O1 0.107(3) 0.0416(18) 0.0382(16) 0.0126(13) 0.0176(16) -0.0283(18)
N1 0.0438(17) 0.0347(18) 0.0331(15) 0.0084(13) 0.0060(13) -0.0124(13)
N2 0.044(2) 0.055(2) 0.0319(16) 0.0045(15) -0.0008(14) -0.0125(16)
N3 0.0460(17) 0.0276(16) 0.0339(15) 0.0051(12) 0.0069(12) -0.0137(12)
C1 0.048(2) 0.035(2) 0.0239(16) 0.0013(14) 0.0063(13) -0.0160(15)
C2 0.0371(19) 0.046(2) 0.0294(17) 0.0084(15) 0.0054(13) -0.0152(16)
C3 0.0426(18) 0.0339(19) 0.0250(16) 0.0045(14) 0.0042(13) -0.0138(14)
C4 0.0358(18) 0.038(2) 0.0290(17) 0.0028(14) 0.0043(13) -0.0168(15)
C5 0.058(2) 0.041(2) 0.038(2) 0.0010(16) 0.0123(17) -0.0199(19)
C6 0.056(2) 0.036(2) 0.0383(19) 0.0018(16) 0.0094(17) -0.0142(17)
C7 0.055(3) 0.055(3) 0.054(3) 0.006(2) -0.010(2) -0.001(2)
C8 0.051(3) 0.068(3) 0.048(2) 0.006(2) -0.0135(19) -0.025(2)
C9 0.0373(18) 0.0307(18) 0.0347(17) 0.0095(14) 0.0029(13) -0.0079(14)
C10 0.057(2) 0.035(2) 0.045(2) 0.0044(17) 0.0080(17) -0.0218(18)
C11 0.062(3) 0.047(2) 0.040(2) 0.0048(17) -0.0019(18) -0.028(2)
C12 0.051(2) 0.048(2) 0.043(2) 0.0223(18) 0.0067(16) -0.0049(18)

loop_
_atom_type_symbol
_atom_type_description
_atom_type_scat_dispersion_real
_atom_type_scat_dispersion_imag
_atom_type_scat_source
C C 0.0181 0.0091 'International Tables Vol C Tables 4.2.6.8 and 6.1.1.4'
H H 0.0000 0.0000 'International Tables Vol C Tables 4.2.6.8 and 6.1.1.4'
N N 0.0311 0.0180 'International Tables Vol C Tables 4.2.6.8 and 6.1.1.4'
O O 0.0492 0.0322 'International Tables Vol C Tables 4.2.6.8 and 6.1.1.4'
S S 0.3331 0.5567 'International Tables Vol C Tables 4.2.6.8 and 6.1.1.4'
Br Br -0.6763 1.2805 'International Tables Vol C Tables 4.2.6.8 and 6.1.1.4'

loop_
_geom_angle_atom_site_label_1
_geom_angle_atom_site_label_2
_geom_angle_atom_site_label_3
_geom_angle
C9 S2 C11 93.74(19)
C2 N1 C6 119.6(3)
C2 N1 C12 119.9(3)
C6 N1 C12 120.5(4)
C4 N2 C7 122.4(4)
C4 N2 C8 121.2(4)
C7 N2 C8 116.2(4)
C9 N3 C1 127.0(3)
C9 N3 C10 115.1(3)
C1 N3 C10 117.2(3)
O1 C1 N3 119.2(4)
O1 C1 C3 120.8(3)
N3 C1 C3 119.3(3)
N1 C2 C3 122.8(3)
C2 C3 C4 119.8(4)
C2 C3 C1 114.4(3)
C4 C3 C1 124.8(4)
N2 C4 C3 125.1(4)
N2 C4 C5 120.0(3)
C3 C4 C5 114.9(4)
C6 C5 C4 120.7(4)
N1 C6 C5 122.1(4)
N3 C9 S1 128.9(3)
N3 C9 S2 110.5(3)
S1 C9 S2 120.6(2)
N3 C10 C11 106.2(4)
C10 C11 S2 105.1(3)

loop_
_geom_bond_atom_site_label_1
_geom_bond_atom_site_label_2
_geom_bond_distance
S1 C9 1.645(4)
S2 C9 1.732(4)
S2 C11 1.808(5)
O1 C1 1.216(5)
N1 C2 1.332(5)
N1 C6 1.339(5)
N1 C12 1.485(5)
N2 C4 1.338(5)
N2 C7 1.450(6)
N2 C8 1.464(6)
N3 C9 1.365(5)
N3 C1 1.395(5)
N3 C10 1.479(5)
C1 C3 1.477(5)
C2 C3 1.373(5)
C3 C4 1.432(5)
C4 C5 1.438(6)
C5 C6 1.361(7)
C10 C11 1.510(6)
